data_4025095
loop_
_publ_author_name
'Lionel Gentric'
'Xavier Le Goff'
'Louis Ricard'
'Issam Hanna'

_publ_contact_author_address
;Laboratoire DCPH
Ecole Polytechnique
Route de Saclay
F91128 Palaiseau
France
;
_publ_contact_author_email xavier-frederic.legoff@polytechnique.edu
_publ_contact_author_fax 330169334440
_publ_contact_author_name 'Xavier F. Le Goff'
_publ_contact_author_phone 330169334413
_publ_section_title
;
Toward the Total Synthesis of Vinigrol: Synthesis of epi-C-8-Dihydrovinigrol
;
_journal_name_full 'Journal of Organic Chemistry'
_journal_page_first 9337
_journal_page_last 9344
_journal_paper_doi 10.1021/jo901971f
_journal_volume 74
_journal_year 2009
_chemical_formula_sum 'C23 H40 O3'
_chemical_formula_weight 364.55
_chemical_name_systematic
; 
 ? 
;
_space_group_IT_number 14
_symmetry_cell_setting monoclinic
_symmetry_space_group_name_Hall '-P 2ybc'
_symmetry_space_group_name_H-M 'P 1 21/c 1'
_atom_sites_solution_hydrogens geom
_atom_sites_solution_primary direct
_atom_sites_solution_secondary difmap
_audit_creation_date 2009-09-15
_audit_creation_method SHELXL-97
_cell_angle_alpha 90.00
_cell_angle_beta 98.4930(10)
_cell_angle_gamma 90.00
_cell_formula_units_Z 4
_cell_length_a 17.8800(10)
_cell_length_b 9.2480(10)
_cell_length_c 13.0310(10)
_cell_measurement_reflns_used 3480
_cell_measurement_temperature 150.0(1)
_cell_measurement_theta_max 25.350
_cell_measurement_theta_min 0.998
_cell_volume 2131.1(3)
_computing_structure_refinement 'SHELXL-97 (Sheldrick, 1997)'
_computing_structure_solution 'SHELXS-97 (Sheldrick, 1990)'
_diffrn_ambient_temperature 150.0(1)
_diffrn_measured_fraction_theta_full 0.998
_diffrn_measured_fraction_theta_max 0.998
_diffrn_measurement_device_type KappaCCD
_diffrn_measurement_method 'phi and omega scans'
_diffrn_radiation_monochromator graphite
_diffrn_radiation_source 'fine-focus sealed tube'
_diffrn_radiation_type MoK\a
_diffrn_radiation_wavelength 0.71069
_diffrn_reflns_av_R_equivalents 0.0266
_diffrn_reflns_av_sigmaI/netI 0.0511
_diffrn_reflns_limit_h_max 20
_diffrn_reflns_limit_h_min -20
_diffrn_reflns_limit_k_max 10
_diffrn_reflns_limit_k_min -10
_diffrn_reflns_limit_l_max 14
_diffrn_reflns_limit_l_min -14
_diffrn_reflns_number 5894
_diffrn_reflns_theta_full 23.81
_diffrn_reflns_theta_max 23.81
_diffrn_reflns_theta_min 2.85
_exptl_absorpt_coefficient_mu 0.073
_exptl_absorpt_correction_T_max 0.9964
_exptl_absorpt_correction_T_min 0.9828
_exptl_absorpt_correction_type multi-scan
_exptl_crystal_colour Colorless
_exptl_crystal_density_diffrn 1.136
_exptl_crystal_density_method 'not measured'
_exptl_crystal_description Plate
_exptl_crystal_F_000 808
_exptl_crystal_size_max 0.24
_exptl_crystal_size_mid 0.10
_exptl_crystal_size_min 0.05
_refine_diff_density_max 0.168
_refine_diff_density_min -0.160
_refine_diff_density_rms 0.036
_refine_ls_extinction_method none
_refine_ls_goodness_of_fit_ref 1.009
_refine_ls_hydrogen_treatment mixed
_refine_ls_matrix_type full
_refine_ls_number_parameters 241
_refine_ls_number_reflns 3281
_refine_ls_number_restraints 0
_refine_ls_restrained_S_all 1.009
_refine_ls_R_factor_all 0.0669
_refine_ls_R_factor_gt 0.0415
_refine_ls_shift/su_max 0.000
_refine_ls_shift/su_mean 0.000
_refine_ls_structure_factor_coef Fsqd
_refine_ls_weighting_details 'calc w=1/[\s^2^(Fo^2^)+(0.0599P)^2^+0.0089P] where P=(Fo^2^+2Fc^2^)/3'
_refine_ls_weighting_scheme calc
_refine_ls_wR_factor_gt 0.0993
_refine_ls_wR_factor_ref 0.1098
_reflns_number_gt 2359
_reflns_number_total 3281
_reflns_threshold_expression >2sigma(I)
_cod_data_source_file jo901971f_si_002.cif
_cod_data_source_block c23o3me
_cod_depositor_comments
;
The following automatic conversions were performed:
'_symmetry_cell_setting' value 'Monoclinic' changed to 'monoclinic'
according to '/home/saulius/struct/CIF-dictionaries/cif_core.dic'
dictionary named 'cif_core.dic' version 2.4.1 from 2010-06-29.

Automatic conversion script
Id: cif_fix_enum 1527 2010-12-29 10:47:43Z saulius 
;
_cod_original_sg_symbol_H-M 'P21/a     '
_cod_database_code 4025095

loop_
_symmetry_equiv_pos_as_xyz
'x, y, z'
'-x, y+1/2, -z+1/2'
'-x, -y, -z'
'x, -y-1/2, z-1/2'

loop_
_atom_site_label
_atom_site_type_symbol
_atom_site_fract_x
_atom_site_fract_y
_atom_site_fract_z
_atom_site_U_iso_or_equiv
_atom_site_adp_type
_atom_site_occupancy
_atom_site_symmetry_multiplicity
_atom_site_calc_flag
_atom_site_refinement_flags
_atom_site_disorder_assembly
_atom_site_disorder_group
O1 O 0.78131(7) 1.66230(12) 0.80320(9) 0.0353(3) Uani 1 1 d . . .
H1 H 0.8218 1.7014 0.7981 0.042 Uiso 1 1 d R . .
O2 O 0.90459(6) 1.73999(12) 0.71423(9) 0.0323(3) Uani 1 1 d . . .
O3 O 0.90287(7) 1.98195(12) 0.65993(10) 0.0399(3) Uani 1 1 d . . .
C1 C 0.74998(9) 1.59872(17) 0.70346(13) 0.0271(4) Uani 1 1 d . . .
C2 C 0.81742(9) 1.55683(16) 0.64884(13) 0.0261(4) Uani 1 1 d . . .
H2 H 0.8536 1.5099 0.7048 0.031 Uiso 1 1 calc R . .
C3 C 0.86076(9) 1.68875(17) 0.61809(13) 0.0280(4) Uani 1 1 d . . .
H3 H 0.8964 1.6568 0.5702 0.034 Uiso 1 1 calc R . .
C4 C 0.81229(9) 1.81279(16) 0.56690(14) 0.0281(4) Uani 1 1 d . . .
H4 H 0.7917 1.7826 0.4946 0.034 Uiso 1 1 calc R . .
C5 C 0.74520(9) 1.84824(17) 0.62356(14) 0.0296(4) Uani 1 1 d . . .
H5A H 0.7117 1.9169 0.5803 0.036 Uiso 1 1 calc R . .
H5B H 0.7648 1.8983 0.6892 0.036 Uiso 1 1 calc R . .
C6 C 0.69717(9) 1.71819(17) 0.64929(13) 0.0285(4) Uani 1 1 d . . .
H6 H 0.6703 1.7554 0.7060 0.034 Uiso 1 1 calc R . .
C7 C 0.63212(9) 1.67883(18) 0.56149(14) 0.0315(4) Uani 1 1 d . . .
H7 H 0.6088 1.5875 0.5830 0.038 Uiso 1 1 calc R . .
C8 C 0.65260(10) 1.65233(18) 0.45236(14) 0.0347(5) Uani 1 1 d . . .
H8A H 0.6059 1.6672 0.4024 0.042 Uiso 1 1 calc R . .
H8B H 0.6882 1.7298 0.4392 0.042 Uiso 1 1 calc R . .
C9 C 0.68708(10) 1.50899(19) 0.42375(15) 0.0379(5) Uani 1 1 d . . .
H9A H 0.6614 1.4307 0.4569 0.045 Uiso 1 1 calc R . .
H9B H 0.6736 1.4964 0.3478 0.045 Uiso 1 1 calc R . .
C10 C 0.77227(10) 1.48361(18) 0.45056(14) 0.0324(4) Uani 1 1 d . . .
H10 H 0.7979 1.5754 0.4350 0.039 Uiso 1 1 calc R . .
C11 C 0.80451(10) 1.44047(17) 0.56275(13) 0.0292(4) Uani 1 1 d . . .
H11 H 0.8566 1.4050 0.5573 0.035 Uiso 1 1 calc R . .
C12 C 0.76554(10) 1.30864(17) 0.60363(15) 0.0352(5) Uani 1 1 d . . .
H12A H 0.7488 1.2429 0.5448 0.042 Uiso 1 1 calc R . .
H12B H 0.8031 1.2558 0.6534 0.042 Uiso 1 1 calc R . .
C13 C 0.69799(11) 1.34521(18) 0.65675(15) 0.0392(5) Uani 1 1 d . . .
H13A H 0.6556 1.3746 0.6032 0.047 Uiso 1 1 calc R . .
H13B H 0.6822 1.2568 0.6906 0.047 Uiso 1 1 calc R . .
C14 C 0.71141(11) 1.46131(18) 0.73536(15) 0.0376(5) Uani 1 1 d . . .
H14 H 0.7508 1.4183 0.7892 0.045 Uiso 1 1 calc R . .
C15 C 0.56854(10) 1.79682(19) 0.54927(15) 0.0370(5) Uani 1 1 d . . .
H15 H 0.5822 1.8704 0.4990 0.044 Uiso 1 1 calc R . .
C16 C 0.55633(12) 1.8775(2) 0.64742(16) 0.0510(6) Uani 1 1 d . . .
H16A H 0.5128 1.9423 0.6318 0.076 Uiso 1 1 calc R . .
H16B H 0.6016 1.9342 0.6729 0.076 Uiso 1 1 calc R . .
H16C H 0.5468 1.8078 0.7006 0.076 Uiso 1 1 calc R . .
C17 C 0.49285(10) 1.7308(2) 0.50217(18) 0.0568(6) Uani 1 1 d . . .
H17A H 0.4761 1.6624 0.5515 0.085 Uiso 1 1 calc R . .
H17B H 0.4988 1.6800 0.4379 0.085 Uiso 1 1 calc R . .
H17C H 0.4551 1.8077 0.4870 0.085 Uiso 1 1 calc R . .
C18 C 0.79496(12) 1.36796(19) 0.37696(15) 0.0441(5) Uani 1 1 d . . .
H18A H 0.7657 1.2797 0.3835 0.066 Uiso 1 1 calc R . .
H18B H 0.8490 1.3469 0.3949 0.066 Uiso 1 1 calc R . .
H18C H 0.7846 1.4033 0.3054 0.066 Uiso 1 1 calc R . .
C19 C 0.64534(11) 1.4857(2) 0.79458(16) 0.0444(5) Uani 1 1 d . . .
H19A H 0.6028 1.5274 0.7479 0.067 Uiso 1 1 calc R . .
H19B H 0.6607 1.5523 0.8524 0.067 Uiso 1 1 calc R . .
H19C H 0.6300 1.3932 0.8217 0.067 Uiso 1 1 calc R . .
C20 C 0.86279(10) 1.94329(18) 0.56020(15) 0.0373(5) Uani 1 1 d . . .
H20A H 0.8996 1.9215 0.5125 0.045 Uiso 1 1 calc R . .
H20B H 0.8315 2.0262 0.5313 0.045 Uiso 1 1 calc R . .
C21 C 0.94905(10) 1.86836(18) 0.70771(15) 0.0371(5) Uani 1 1 d . . .
C22 C 1.01649(11) 1.8378(2) 0.65209(17) 0.0471(5) Uani 1 1 d . . .
H22A H 0.9986 1.7995 0.5827 0.071 Uiso 1 1 calc R . .
H22B H 1.0496 1.7666 0.6918 0.071 Uiso 1 1 calc R . .
H22C H 1.0446 1.9275 0.6460 0.071 Uiso 1 1 calc R . .
C23 C 0.97385(11) 1.9135(2) 0.81820(17) 0.0486(5) Uani 1 1 d . . .
H23A H 1.0037 2.0026 0.8195 0.073 Uiso 1 1 calc R . .
H23B H 1.0048 1.8368 0.8550 0.073 Uiso 1 1 calc R . .
H23C H 0.9293 1.9305 0.8522 0.073 Uiso 1 1 calc R . .

loop_
_atom_site_aniso_label
_atom_site_aniso_U_11
_atom_site_aniso_U_22
_atom_site_aniso_U_33
_atom_site_aniso_U_23
_atom_site_aniso_U_13
_atom_site_aniso_U_12
O1 0.0335(7) 0.0465(7) 0.0252(7) -0.0038(5) 0.0024(6) 0.0009(6)
O2 0.0249(6) 0.0354(7) 0.0351(8) -0.0045(5) -0.0003(6) -0.0023(5)
O3 0.0323(7) 0.0330(7) 0.0533(9) -0.0063(6) 0.0028(7) -0.0028(6)
C1 0.0263(10) 0.0326(10) 0.0222(10) -0.0023(7) 0.0025(8) -0.0001(8)
C2 0.0227(9) 0.0299(9) 0.0245(10) 0.0003(7) -0.0002(8) 0.0022(7)
C3 0.0252(10) 0.0324(9) 0.0261(10) -0.0056(7) 0.0032(8) 0.0003(8)
C4 0.0248(10) 0.0290(9) 0.0302(10) -0.0006(7) 0.0031(8) -0.0011(8)
C5 0.0257(10) 0.0308(9) 0.0323(11) -0.0002(7) 0.0039(8) 0.0028(7)
C6 0.0246(9) 0.0322(9) 0.0292(10) -0.0013(8) 0.0055(8) 0.0016(8)
C7 0.0251(10) 0.0343(9) 0.0344(11) 0.0012(8) 0.0026(8) 0.0005(8)
C8 0.0280(10) 0.0428(11) 0.0310(11) 0.0005(8) -0.0032(8) 0.0026(8)
C9 0.0394(12) 0.0443(11) 0.0279(11) -0.0052(8) -0.0019(9) -0.0005(9)
C10 0.0355(11) 0.0314(9) 0.0307(11) -0.0036(8) 0.0060(8) 0.0000(8)
C11 0.0266(10) 0.0300(9) 0.0312(10) -0.0016(7) 0.0047(8) 0.0021(7)
C12 0.0377(11) 0.0307(9) 0.0364(11) -0.0024(8) 0.0025(9) -0.0002(8)
C13 0.0409(12) 0.0331(10) 0.0449(12) 0.0013(8) 0.0103(10) -0.0049(9)
C14 0.0403(11) 0.0349(10) 0.0398(12) 0.0045(8) 0.0133(9) -0.0005(8)
C15 0.0248(10) 0.0446(11) 0.0407(12) 0.0031(9) 0.0023(9) 0.0036(8)
C16 0.0375(12) 0.0598(13) 0.0557(14) -0.0005(11) 0.0072(11) 0.0168(10)
C17 0.0288(11) 0.0654(14) 0.0729(17) -0.0035(12) -0.0037(11) 0.0047(10)
C18 0.0535(13) 0.0420(11) 0.0376(12) -0.0074(9) 0.0096(10) 0.0019(10)
C19 0.0477(12) 0.0451(11) 0.0440(13) 0.0014(9) 0.0182(10) -0.0066(10)
C20 0.0334(11) 0.0352(10) 0.0437(13) 0.0023(8) 0.0069(9) -0.0001(8)
C21 0.0253(10) 0.0355(10) 0.0495(13) -0.0064(9) 0.0022(9) -0.0035(8)
C22 0.0299(11) 0.0496(12) 0.0624(15) -0.0061(10) 0.0091(10) -0.0050(9)
C23 0.0356(12) 0.0518(12) 0.0560(14) -0.0162(10) -0.0014(10) -0.0060(9)

loop_
_atom_type_symbol
_atom_type_description
_atom_type_scat_dispersion_real
_atom_type_scat_dispersion_imag
_atom_type_scat_source
C C 0.0033 0.0016 'International Tables Vol C Tables 4.2.6.8 and 6.1.1.4'
H H 0.0000 0.0000 'International Tables Vol C Tables 4.2.6.8 and 6.1.1.4'
O O 0.0106 0.0060 'International Tables Vol C Tables 4.2.6.8 and 6.1.1.4'

loop_
_geom_angle_atom_site_label_1
_geom_angle_atom_site_label_2
_geom_angle_atom_site_label_3
_geom_angle
_geom_angle_site_symmetry_1
_geom_angle_site_symmetry_3
_geom_angle_publ_flag
C1 O1 H1 109.4 . . ?
C21 O2 C3 116.74(13) . . ?
C21 O3 C20 113.14(13) . . ?
O1 C1 C14 102.79(13) . . ?
O1 C1 C2 106.82(13) . . ?
C14 C1 C2 109.37(13) . . ?
O1 C1 C6 104.21(12) . . ?
C14 C1 C6 116.45(14) . . ?
C2 C1 C6 115.74(13) . . ?
C3 C2 C1 112.48(13) . . ?
C3 C2 C11 113.07(14) . . ?
C1 C2 C11 117.88(14) . . ?
C3 C2 H2 103.8 . . ?
C1 C2 H2 103.8 . . ?
C11 C2 H2 103.8 . . ?
O2 C3 C2 105.27(13) . . ?
O2 C3 C4 109.24(12) . . ?
C2 C3 C4 115.84(13) . . ?
O2 C3 H3 108.8 . . ?
C2 C3 H3 108.8 . . ?
C4 C3 H3 108.8 . . ?
C20 C4 C3 108.53(13) . . ?
C20 C4 C5 111.84(14) . . ?
C3 C4 C5 112.54(13) . . ?
C20 C4 H4 107.9 . . ?
C3 C4 H4 107.9 . . ?
C5 C4 H4 107.9 . . ?
C4 C5 C6 115.96(13) . . ?
C4 C5 H5A 108.3 . . ?
C6 C5 H5A 108.3 . . ?
C4 C5 H5B 108.3 . . ?
C6 C5 H5B 108.3 . . ?
H5A C5 H5B 107.4 . . ?
C5 C6 C7 113.81(14) . . ?
C5 C6 C1 109.43(13) . . ?
C7 C6 C1 120.53(13) . . ?
C5 C6 H6 103.6 . . ?
C7 C6 H6 103.6 . . ?
C1 C6 H6 103.6 . . ?
C8 C7 C6 117.67(14) . . ?
C8 C7 C15 106.56(14) . . ?
C6 C7 C15 111.45(14) . . ?
C8 C7 H7 106.9 . . ?
C6 C7 H7 106.9 . . ?
C15 C7 H7 106.9 . . ?
C9 C8 C7 121.47(15) . . ?
C9 C8 H8A 107.0 . . ?
C7 C8 H8A 107.0 . . ?
C9 C8 H8B 107.0 . . ?
C7 C8 H8B 107.0 . . ?
H8A C8 H8B 106.7 . . ?
C10 C9 C8 120.02(15) . . ?
C10 C9 H9A 107.3 . . ?
C8 C9 H9A 107.3 . . ?
C10 C9 H9B 107.3 . . ?
C8 C9 H9B 107.3 . . ?
H9A C9 H9B 106.9 . . ?
C9 C10 C18 108.13(15) . . ?
C9 C10 C11 118.44(15) . . ?
C18 C10 C11 108.46(14) . . ?
C9 C10 H10 107.1 . . ?
C18 C10 H10 107.1 . . ?
C11 C10 H10 107.1 . . ?
C12 C11 C10 114.10(14) . . ?
C12 C11 C2 109.08(14) . . ?
C10 C11 C2 120.15(13) . . ?
C12 C11 H11 103.8 . . ?
C10 C11 H11 103.8 . . ?
C2 C11 H11 103.8 . . ?
C13 C12 C11 114.42(14) . . ?
C13 C12 H12A 108.7 . . ?
C11 C12 H12A 108.7 . . ?
C13 C12 H12B 108.7 . . ?
C11 C12 H12B 108.7 . . ?
H12A C12 H12B 107.6 . . ?
C14 C13 C12 114.80(15) . . ?
C14 C13 H13A 108.6 . . ?
C12 C13 H13A 108.6 . . ?
C14 C13 H13B 108.6 . . ?
C12 C13 H13B 108.6 . . ?
H13A C13 H13B 107.5 . . ?
C13 C14 C19 113.62(16) . . ?
C13 C14 C1 116.60(15) . . ?
C19 C14 C1 115.41(15) . . ?
C13 C14 H14 102.8 . . ?
C19 C14 H14 102.8 . . ?
C1 C14 H14 102.8 . . ?
C16 C15 C17 107.72(16) . . ?
C16 C15 C7 116.57(15) . . ?
C17 C15 C7 110.42(15) . . ?
C16 C15 H15 107.2 . . ?
C17 C15 H15 107.2 . . ?
C7 C15 H15 107.2 . . ?
C15 C16 H16A 109.5 . . ?
C15 C16 H16B 109.5 . . ?
H16A C16 H16B 109.5 . . ?
C15 C16 H16C 109.5 . . ?
H16A C16 H16C 109.5 . . ?
H16B C16 H16C 109.5 . . ?
C15 C17 H17A 109.5 . . ?
C15 C17 H17B 109.5 . . ?
H17A C17 H17B 109.5 . . ?
C15 C17 H17C 109.5 . . ?
H17A C17 H17C 109.5 . . ?
H17B C17 H17C 109.5 . . ?
C10 C18 H18A 109.5 . . ?
C10 C18 H18B 109.5 . . ?
H18A C18 H18B 109.5 . . ?
C10 C18 H18C 109.5 . . ?
H18A C18 H18C 109.5 . . ?
H18B C18 H18C 109.5 . . ?
C14 C19 H19A 109.5 . . ?
C14 C19 H19B 109.5 . . ?
H19A C19 H19B 109.5 . . ?
C14 C19 H19C 109.5 . . ?
H19A C19 H19C 109.5 . . ?
H19B C19 H19C 109.5 . . ?
O3 C20 C4 111.60(14) . . ?
O3 C20 H20A 109.3 . . ?
C4 C20 H20A 109.3 . . ?
O3 C20 H20B 109.3 . . ?
C4 C20 H20B 109.3 . . ?
H20A C20 H20B 108.0 . . ?
O3 C21 O2 110.22(13) . . ?
O3 C21 C23 106.55(14) . . ?
O2 C21 C23 105.08(15) . . ?
O3 C21 C22 112.24(15) . . ?
O2 C21 C22 111.00(14) . . ?
C23 C21 C22 111.44(16) . . ?
C21 C22 H22A 109.5 . . ?
C21 C22 H22B 109.5 . . ?
H22A C22 H22B 109.5 . . ?
C21 C22 H22C 109.5 . . ?
H22A C22 H22C 109.5 . . ?
H22B C22 H22C 109.5 . . ?
C21 C23 H23A 109.5 . . ?
C21 C23 H23B 109.5 . . ?
H23A C23 H23B 109.5 . . ?
C21 C23 H23C 109.5 . . ?
H23A C23 H23C 109.5 . . ?
H23B C23 H23C 109.5 . . ?

loop_
_geom_bond_atom_site_label_1
_geom_bond_atom_site_label_2
_geom_bond_distance
_geom_bond_site_symmetry_2
_geom_bond_publ_flag
O1 C1 1.4606(19) . ?
O1 H1 0.8199 . ?
O2 C21 1.438(2) . ?
O2 C3 1.4555(19) . ?
O3 C21 1.422(2) . ?
O3 C20 1.434(2) . ?
C1 C14 1.532(2) . ?
C1 C2 1.538(2) . ?
C1 C6 1.554(2) . ?
C2 C3 1.530(2) . ?
C2 C11 1.547(2) . ?
C2 H2 1.0000 . ?
C3 C4 1.530(2) . ?
C3 H3 1.0000 . ?
C4 C20 1.518(2) . ?
C4 C5 1.534(2) . ?
C4 H4 1.0000 . ?
C5 C6 1.543(2) . ?
C5 H5A 0.9900 . ?
C5 H5B 0.9900 . ?
C6 C7 1.550(2) . ?
C6 H6 1.0000 . ?
C7 C8 1.540(3) . ?
C7 C15 1.567(2) . ?
C7 H7 1.0000 . ?
C8 C9 1.531(2) . ?
C8 H8A 0.9900 . ?
C8 H8B 0.9900 . ?
C9 C10 1.530(2) . ?
C9 H9A 0.9900 . ?
C9 H9B 0.9900 . ?
C10 C18 1.531(2) . ?
C10 C11 1.543(2) . ?
C10 H10 1.0000 . ?
C11 C12 1.538(2) . ?
C11 H11 1.0000 . ?
C12 C13 1.516(3) . ?
C12 H12A 0.9900 . ?
C12 H12B 0.9900 . ?
C13 C14 1.479(2) . ?
C13 H13A 0.9900 . ?
C13 H13B 0.9900 . ?
C14 C19 1.520(3) . ?
C14 H14 1.0000 . ?
C15 C16 1.524(3) . ?
C15 C17 1.528(2) . ?
C15 H15 1.0000 . ?
C16 H16A 0.9800 . ?
C16 H16B 0.9800 . ?
C16 H16C 0.9800 . ?
C17 H17A 0.9800 . ?
C17 H17B 0.9800 . ?
C17 H17C 0.9800 . ?
C18 H18A 0.9800 . ?
C18 H18B 0.9800 . ?
C18 H18C 0.9800 . ?
C19 H19A 0.9800 . ?
C19 H19B 0.9800 . ?
C19 H19C 0.9800 . ?
C20 H20A 0.9900 . ?
C20 H20B 0.9900 . ?
C21 C23 1.502(3) . ?
C21 C22 1.522(3) . ?
C22 H22A 0.9800 . ?
C22 H22B 0.9800 . ?
C22 H22C 0.9800 . ?
C23 H23A 0.9800 . ?
C23 H23B 0.9800 . ?
C23 H23C 0.9800 . ?
